data_4113732
loop_
_publ_author_name
'Paul G. Hayes'
'Warren E. Piers'
'Masood Parvez'

_publ_section_title
;
 Cationic Organoscandium \b-Diketiminato Chemistry: Arene Exchange
 Kinetics in Solvent Separated Ion Pairs
;
_journal_name_full 'Journal of the American Chemical Society'
_journal_page_first 5622
_journal_page_last 5623
_journal_paper_doi 10.1021/ja034680s
_journal_volume 125
_journal_year 2003
_chemical_formula_sum 'C66 H54 B Br2 F20 N2 Sc'
_chemical_formula_weight 1480.76
_chemical_name_systematic
;
 ?
;
_space_group_IT_number 14
_symmetry_cell_setting monoclinic
_symmetry_space_group_name_Hall '-P 2yn'
_symmetry_space_group_name_H-M 'P 1 21/n 1'
_atom_sites_solution_hydrogens geom
_atom_sites_solution_primary direct
_atom_sites_solution_secondary difmap
_audit_creation_method SHELXL-97
_cell_angle_alpha 90.00
_cell_angle_beta 106.697(11)
_cell_angle_gamma 90.00
_cell_formula_units_Z 4
_cell_length_a 18.789(3)
_cell_length_b 14.249(3)
_cell_length_c 24.539(4)
_cell_measurement_temperature 173(2)
_cell_volume 6293(2)
_computing_structure_refinement 'SHELXL-97 (Sheldrick, 1997)'
_computing_structure_solution 'SHELXS-97 (Sheldrick, 1990)'
_diffrn_ambient_temperature 173(2)
_diffrn_measured_fraction_theta_full 0.990
_diffrn_measured_fraction_theta_max 0.990
_diffrn_radiation_monochromator graphite
_diffrn_radiation_source 'fine-focus sealed tube'
_diffrn_radiation_type MoK\a
_diffrn_radiation_wavelength 0.71073
_diffrn_reflns_av_R_equivalents 0.0502
_diffrn_reflns_av_sigmaI/netI 0.0757
_diffrn_reflns_limit_h_max 22
_diffrn_reflns_limit_h_min -22
_diffrn_reflns_limit_k_max 16
_diffrn_reflns_limit_k_min -16
_diffrn_reflns_limit_l_max 29
_diffrn_reflns_limit_l_min -29
_diffrn_reflns_number 21312
_diffrn_reflns_theta_full 25.07
_diffrn_reflns_theta_max 25.07
_diffrn_reflns_theta_min 3.11
_exptl_absorpt_coefficient_mu 1.489
_exptl_absorpt_correction_T_max 0.8776
_exptl_absorpt_correction_T_min 0.8415
_exptl_absorpt_correction_type none
_exptl_crystal_density_diffrn 1.562
_exptl_crystal_F_000 2960
_exptl_crystal_size_max 0.12
_exptl_crystal_size_mid 0.10
_exptl_crystal_size_min 0.09
_refine_diff_density_max 0.443
_refine_diff_density_min -0.884
_refine_diff_density_rms 0.071
_refine_ls_extinction_method none
_refine_ls_goodness_of_fit_ref 1.014
_refine_ls_hydrogen_treatment mixed
_refine_ls_matrix_type full
_refine_ls_number_parameters 848
_refine_ls_number_reflns 11042
_refine_ls_number_restraints 0
_refine_ls_restrained_S_all 1.014
_refine_ls_R_factor_all 0.1072
_refine_ls_R_factor_gt 0.0533
_refine_ls_shift/su_max 0.000
_refine_ls_shift/su_mean 0.000
_refine_ls_structure_factor_coef Fsqd
_refine_ls_weighting_details 'calc w=1/[\s^2^(Fo^2^)+(0.0710P)^2^+7.2400P] where P=(Fo^2^+2Fc^2^)/3'
_refine_ls_weighting_scheme calc
_refine_ls_wR_factor_gt 0.1289
_refine_ls_wR_factor_ref 0.1608
_reflns_number_gt 6735
_reflns_number_total 11042
_reflns_threshold_expression >2sigma(I)
_cod_data_source_file ja034680ssi20030214_025648.cif
_cod_data_source_block p9
_cod_database_code 4113732

loop_
_symmetry_equiv_pos_as_xyz
'x, y, z'
'-x+1/2, y+1/2, -z+1/2'
'-x, -y, -z'
'x-1/2, -y-1/2, z-1/2'

loop_
_atom_site_label
_atom_site_type_symbol
_atom_site_fract_x
_atom_site_fract_y
_atom_site_fract_z
_atom_site_U_iso_or_equiv
_atom_site_adp_type
_atom_site_occupancy
_atom_site_symmetry_multiplicity
_atom_site_calc_flag
_atom_site_refinement_flags
Sc1 Sc 0.43046(4) 0.69662(6) 0.14294(3) 0.0297(2) Uani 1 1 d .
N1 N 0.53084(19) 0.6428(2) 0.19546(14) 0.0317(8) Uani 1 1 d .
N2 N 0.48721(19) 0.8090(2) 0.11843(14) 0.0306(8) Uani 1 1 d .
C1 C 0.4000(3) 0.6041(3) 0.0701(2) 0.0405(11) Uani 1 1 d .
H1A H 0.3731 0.5498 0.0787 0.061 Uiso 1 1 calc R
H1B H 0.4450 0.5828 0.0612 0.061 Uiso 1 1 calc R
H1C H 0.3681 0.6379 0.0373 0.061 Uiso 1 1 calc R
C3 C 0.6545(3) 0.5815(3) 0.1983(2) 0.0430(12) Uani 1 1 d .
H3A H 0.6441 0.5404 0.2271 0.064 Uiso 1 1 calc R
H3B H 0.6996 0.6180 0.2154 0.064 Uiso 1 1 calc R
H3C H 0.6616 0.5433 0.1670 0.064 Uiso 1 1 calc R
C4 C 0.5901(2) 0.6472(3) 0.17562(18) 0.0334(10) Uani 1 1 d .
C5 C 0.5963(2) 0.7116(3) 0.13367(17) 0.0324(10) Uani 1 1 d .
H5 H 0.6375 0.7007 0.1193 0.039 Uiso 1 1 calc R
C6 C 0.5526(2) 0.7886(3) 0.10944(17) 0.0311(10) Uani 1 1 d .
C7 C 0.5835(3) 0.8516(3) 0.0725(2) 0.0420(12) Uani 1 1 d .
H7A H 0.5488 0.9034 0.0582 0.063 Uiso 1 1 calc R
H7B H 0.5903 0.8156 0.0404 0.063 Uiso 1 1 calc R
H7C H 0.6315 0.8770 0.0949 0.063 Uiso 1 1 calc R
C8 C 0.5342(2) 0.5854(3) 0.24540(18) 0.0348(10) Uani 1 1 d .
C9 C 0.5151(2) 0.4899(3) 0.2395(2) 0.0401(11) Uani 1 1 d .
C10 C 0.5169(3) 0.4409(4) 0.2891(3) 0.0540(14) Uani 1 1 d .
H10 H 0.5040 0.3763 0.2864 0.065 Uiso 1 1 calc R
C11 C 0.5367(3) 0.4831(4) 0.3414(2) 0.0585(15) Uani 1 1 d .
H11 H 0.5375 0.4477 0.3743 0.070 Uiso 1 1 calc R
C12 C 0.5555(3) 0.5773(4) 0.3463(2) 0.0513(14) Uani 1 1 d .
H12 H 0.5689 0.6058 0.3828 0.062 Uiso 1 1 calc R
C13 C 0.5553(2) 0.6310(4) 0.29897(19) 0.0407(12) Uani 1 1 d .
C14 C 0.5584(3) 0.7822(4) 0.3556(2) 0.0607(16) Uani 1 1 d .
H14A H 0.5054 0.7742 0.3518 0.091 Uiso 1 1 calc R
H14B H 0.5700 0.8492 0.3552 0.091 Uiso 1 1 calc R
H14C H 0.5878 0.7544 0.3915 0.091 Uiso 1 1 calc R
C15 C 0.5773(3) 0.7334(4) 0.3059(2) 0.0439(12) Uani 1 1 d .
H15 H 0.5493 0.7665 0.2702 0.053 Uiso 1 1 calc R
C16 C 0.6597(3) 0.7470(5) 0.3125(3) 0.0663(17) Uani 1 1 d .
H16A H 0.6718 0.8140 0.3166 0.099 Uiso 1 1 calc R
H16B H 0.6715 0.7223 0.2788 0.099 Uiso 1 1 calc R
H16C H 0.6889 0.7133 0.3464 0.099 Uiso 1 1 calc R
C17 C 0.4136(3) 0.4009(4) 0.1680(3) 0.0674(17) Uani 1 1 d .
H17A H 0.4018 0.3681 0.1314 0.101 Uiso 1 1 calc R
H17B H 0.3791 0.4534 0.1654 0.101 Uiso 1 1 calc R
H17C H 0.4089 0.3572 0.1976 0.101 Uiso 1 1 calc R
C18 C 0.4934(3) 0.4383(3) 0.1829(2) 0.0477(13) Uani 1 1 d .
H18 H 0.4962 0.4840 0.1527 0.057 Uiso 1 1 calc R
C19 C 0.5463(3) 0.3561(4) 0.1814(3) 0.0609(15) Uani 1 1 d .
H19A H 0.5301 0.3253 0.1442 0.091 Uiso 1 1 calc R
H19B H 0.5454 0.3107 0.2112 0.091 Uiso 1 1 calc R
H19C H 0.5969 0.3801 0.1878 0.091 Uiso 1 1 calc R
C20 C 0.4540(2) 0.8999(3) 0.10131(18) 0.0320(10) Uani 1 1 d .
C21 C 0.4707(3) 0.9737(3) 0.14146(19) 0.0380(11) Uani 1 1 d .
C22 C 0.4364(3) 1.0601(3) 0.1258(2) 0.0459(12) Uani 1 1 d .
H22 H 0.4468 1.1103 0.1524 0.055 Uiso 1 1 calc R
C23 C 0.3873(3) 1.0744(3) 0.0723(2) 0.0430(12) Uani 1 1 d .
H23 H 0.3645 1.1339 0.0624 0.052 Uiso 1 1 calc R
C24 C 0.3720(3) 1.0022(3) 0.0339(2) 0.0432(12) Uani 1 1 d .
H24 H 0.3378 1.0124 -0.0025 0.052 Uiso 1 1 calc R
C25 C 0.4051(2) 0.9136(3) 0.04651(19) 0.0370(11) Uani 1 1 d .
C26 C 0.4122(3) 0.8700(4) -0.0517(2) 0.0592(15) Uani 1 1 d .
H26A H 0.4013 0.8200 -0.0803 0.089 Uiso 1 1 calc R
H26B H 0.4656 0.8835 -0.0402 0.089 Uiso 1 1 calc R
H26C H 0.3846 0.9267 -0.0678 0.089 Uiso 1 1 calc R
C27 C 0.3887(3) 0.8382(3) 0.00079(19) 0.0436(12) Uani 1 1 d .
H27 H 0.4175 0.7806 0.0168 0.052 Uiso 1 1 calc R
C28 C 0.3058(3) 0.8133(4) -0.0185(2) 0.0565(14) Uani 1 1 d .
H28A H 0.2970 0.7643 -0.0478 0.085 Uiso 1 1 calc R
H28B H 0.2768 0.8693 -0.0343 0.085 Uiso 1 1 calc R
H28C H 0.2906 0.7904 0.0141 0.085 Uiso 1 1 calc R
C29 C 0.6005(3) 1.0068(7) 0.2007(3) 0.112(3) Uani 1 1 d .
H29A H 0.6183 0.9799 0.1703 0.168 Uiso 1 1 calc R
H29B H 0.6370 0.9947 0.2376 0.168 Uiso 1 1 calc R
H29C H 0.5938 1.0746 0.1950 0.168 Uiso 1 1 calc R
C30 C 0.5266(3) 0.9617(4) 0.1998(2) 0.0519(14) Uani 1 1 d .
H30 H 0.5352 0.8930 0.2070 0.062 Uiso 1 1 calc R
C31 C 0.5009(3) 1.0027(4) 0.2484(2) 0.0556(14) Uani 1 1 d .
H31A H 0.4538 0.9736 0.2487 0.083 Uiso 1 1 calc R
H31B H 0.4940 1.0706 0.2430 0.083 Uiso 1 1 calc R
H31C H 0.5385 0.9902 0.2846 0.083 Uiso 1 1 calc R
C32 C 0.2748(2) 0.6920(4) 0.1280(2) 0.0407(12) Uani 1 1 d .
C33 C 0.2960(2) 0.7848(3) 0.1327(2) 0.0376(11) Uani 1 1 d .
D33 H 0.2757 0.8268 0.1021 0.045 Uiso 1 1 calc R
C34 C 0.3473(2) 0.8173(4) 0.1822(2) 0.0406(12) Uani 1 1 d .
D34 H 0.3608 0.8817 0.1858 0.049 Uiso 1 1 calc R
C35 C 0.3783(3) 0.7551(4) 0.2261(2) 0.0462(13) Uani 1 1 d .
D35 H 0.4140 0.7768 0.2595 0.055 Uiso 1 1 calc R
C36 C 0.3575(3) 0.6617(4) 0.2216(2) 0.0438(12) Uani 1 1 d .
D36 H 0.3782 0.6195 0.2519 0.053 Uiso 1 1 calc R
C37 C 0.3059(3) 0.6301(4) 0.1722(2) 0.0451(12) Uani 1 1 d .
D37 H 0.2920 0.5658 0.1686 0.054 Uiso 1 1 calc R
Br1 Br 0.20273(3) 0.64787(4) 0.06355(3) 0.0623(2) Uani 1 1 d .
B1 B 0.1615(3) 0.3324(4) -0.0586(2) 0.0312(11) Uani 1 1 d .
C38 C 0.1557(2) 0.2914(3) 0.00336(18) 0.0332(10) Uani 1 1 d .
C39 C 0.1940(3) 0.3232(3) 0.05724(19) 0.0384(11) Uani 1 1 d .
C40 C 0.1833(3) 0.2883(4) 0.10707(19) 0.0446(12) Uani 1 1 d .
C41 C 0.1306(3) 0.2223(4) 0.1044(2) 0.0456(13) Uani 1 1 d .
C42 C 0.0889(3) 0.1885(3) 0.0525(2) 0.0416(12) Uani 1 1 d .
C43 C 0.1026(2) 0.2241(3) 0.00430(18) 0.0351(11) Uani 1 1 d .
C44 C 0.2348(2) 0.3991(3) -0.05208(19) 0.0347(10) Uani 1 1 d .
C45 C 0.2376(2) 0.4843(3) -0.07912(19) 0.0374(11) Uani 1 1 d .
C46 C 0.3030(3) 0.5279(3) -0.0798(2) 0.0411(11) Uani 1 1 d .
C47 C 0.3703(2) 0.4888(4) -0.0529(2) 0.0411(12) Uani 1 1 d .
C48 C 0.3712(2) 0.4052(4) -0.0247(2) 0.0405(11) Uani 1 1 d .
C49 C 0.3057(2) 0.3629(3) -0.02540(19) 0.0377(11) Uani 1 1 d .
C50 C 0.0804(2) 0.3857(3) -0.08379(18) 0.0304(10) Uani 1 1 d .
C51 C 0.0652(2) 0.4676(3) -0.05855(18) 0.0325(10) Uani 1 1 d .
C52 C -0.0017(3) 0.5142(3) -0.0744(2) 0.0369(11) Uani 1 1 d .
C53 C -0.0594(2) 0.4780(3) -0.11711(19) 0.0373(11) Uani 1 1 d .
C54 C -0.0485(2) 0.3966(3) -0.14234(18) 0.0359(11) Uani 1 1 d .
C55 C 0.0198(2) 0.3533(3) -0.12637(17) 0.0315(10) Uani 1 1 d .
C56 C 0.1760(2) 0.2507(3) -0.10182(18) 0.0333(10) Uani 1 1 d .
C57 C 0.1985(2) 0.1583(3) -0.08977(19) 0.0353(10) Uani 1 1 d .
C58 C 0.2172(2) 0.0984(3) -0.1282(2) 0.0426(12) Uani 1 1 d .
C59 C 0.2164(3) 0.1313(4) -0.1808(2) 0.0460(13) Uani 1 1 d .
C60 C 0.1946(3) 0.2210(4) -0.1956(2) 0.0436(12) Uani 1 1 d .
C61 C 0.1750(2) 0.2781(3) -0.15731(19) 0.0377(11) Uani 1 1 d .
F1 F 0.24491(15) 0.3930(2) 0.06431(11) 0.0486(7) Uani 1 1 d .
F2 F 0.22400(17) 0.3218(2) 0.15785(11) 0.0618(9) Uani 1 1 d .
F3 F 0.11869(18) 0.1878(2) 0.15281(11) 0.0661(9) Uani 1 1 d .
F4 F 0.03583(16) 0.1237(2) 0.04945(12) 0.0575(8) Uani 1 1 d .
F5 F 0.05969(14) 0.18818(18) -0.04578(10) 0.0408(6) Uani 1 1 d .
F6 F 0.17481(14) 0.52925(18) -0.10840(11) 0.0441(7) Uani 1 1 d .
F7 F 0.30103(16) 0.6101(2) -0.10839(13) 0.0553(8) Uani 1 1 d .
F8 F 0.43361(15) 0.5304(2) -0.05505(13) 0.0579(8) Uani 1 1 d .
F9 F 0.43657(14) 0.3640(2) 0.00258(12) 0.0533(7) Uani 1 1 d .
F10 F 0.31083(13) 0.27831(18) 0.00066(11) 0.0429(6) Uani 1 1 d .
F11 F 0.11855(14) 0.50489(18) -0.01489(11) 0.0426(6) Uani 1 1 d .
F12 F -0.01085(15) 0.59530(18) -0.04816(11) 0.0486(7) Uani 1 1 d .
F13 F -0.12571(15) 0.5228(2) -0.13358(12) 0.0559(8) Uani 1 1 d .
F14 F -0.10545(14) 0.3585(2) -0.18405(12) 0.0527(7) Uani 1 1 d .
F15 F 0.02417(13) 0.27273(17) -0.15537(10) 0.0384(6) Uani 1 1 d .
F16 F 0.20455(15) 0.12148(18) -0.03798(11) 0.0460(7) Uani 1 1 d .
F17 F 0.23879(16) 0.0101(2) -0.11270(13) 0.0602(8) Uani 1 1 d .
F18 F 0.23545(16) 0.0738(2) -0.21827(13) 0.0649(9) Uani 1 1 d .
F19 F 0.19407(16) 0.2550(2) -0.24716(11) 0.0578(8) Uani 1 1 d .
F20 F 0.15469(15) 0.36608(18) -0.17457(10) 0.0431(6) Uani 1 1 d .
Br2 Br 0.27898(7) 0.06100(17) 0.20937(9) 0.0889(8) Uani 0.746(5) 1 d P
Br2A Br 0.2101(8) -0.0737(9) 0.2334(3) 0.163(7) Uani 0.127(3) 1 d P
Br2B Br 0.2654(6) 0.0038(13) 0.2330(5) 0.089(3) Uani 0.127(3) 1 d P
C62 C 0.2117(3) -0.0100(5) 0.1512(3) 0.0722(19) Uani 1 1 d .
C63 C 0.2094(3) 0.0094(4) 0.0967(4) 0.076(2) Uani 1 1 d .
D63 H 0.2411 0.0565 0.0891 0.091 Uiso 1 1 calc R
C64 C 0.1585(4) -0.0411(5) 0.0491(3) 0.079(2) Uani 1 1 d .
D64 H 0.1567 -0.0280 0.0107 0.095 Uiso 1 1 calc R
C65 C 0.1164(3) -0.1043(5) 0.0617(4) 0.082(2) Uani 1 1 d .
D65 H 0.0823 -0.1375 0.0317 0.099 Uiso 1 1 calc R
C66 C 0.1192(4) -0.1256(5) 0.1186(4) 0.087(2) Uani 1 1 d .
D66 H 0.0881 -0.1734 0.1262 0.104 Uiso 1 1 calc R
C67 C 0.1668(4) -0.0776(6) 0.1633(4) 0.088(2) Uani 1 1 d .
D67 H 0.1684 -0.0912 0.2015 0.105 Uiso 1 1 calc R

loop_
_atom_site_aniso_label
_atom_site_aniso_U_11
_atom_site_aniso_U_22
_atom_site_aniso_U_33
_atom_site_aniso_U_23
_atom_site_aniso_U_13
_atom_site_aniso_U_12
Sc1 0.0295(4) 0.0306(5) 0.0292(4) 0.0005(4) 0.0088(4) 0.0010(4)
N1 0.031(2) 0.031(2) 0.0323(19) 0.0025(16) 0.0087(17) -0.0008(16)
N2 0.035(2) 0.029(2) 0.0271(18) -0.0015(16) 0.0087(16) 0.0018(16)
C1 0.041(3) 0.033(3) 0.047(3) 0.001(2) 0.010(2) 0.003(2)
C3 0.037(3) 0.046(3) 0.049(3) 0.005(2) 0.016(2) 0.006(2)
C4 0.034(2) 0.029(3) 0.036(2) -0.001(2) 0.007(2) 0.001(2)
C5 0.034(2) 0.035(3) 0.031(2) -0.004(2) 0.014(2) 0.000(2)
C6 0.036(2) 0.033(3) 0.025(2) -0.0004(19) 0.0094(19) 0.001(2)
C7 0.038(3) 0.046(3) 0.048(3) 0.012(2) 0.022(2) 0.006(2)
C8 0.028(2) 0.041(3) 0.034(2) 0.009(2) 0.007(2) 0.002(2)
C9 0.034(3) 0.038(3) 0.047(3) 0.014(2) 0.010(2) 0.006(2)
C10 0.043(3) 0.044(3) 0.076(4) 0.025(3) 0.020(3) 0.004(2)
C11 0.052(3) 0.071(4) 0.056(4) 0.030(3) 0.022(3) 0.013(3)
C12 0.044(3) 0.073(4) 0.038(3) 0.014(3) 0.014(2) 0.009(3)
C13 0.032(2) 0.051(3) 0.039(3) 0.008(2) 0.011(2) 0.000(2)
C14 0.063(4) 0.077(4) 0.048(3) -0.015(3) 0.027(3) -0.016(3)
C15 0.043(3) 0.052(3) 0.035(3) -0.007(2) 0.008(2) -0.008(2)
C16 0.054(3) 0.085(5) 0.067(4) -0.022(3) 0.030(3) -0.024(3)
C17 0.051(3) 0.040(3) 0.098(5) 0.001(3) 0.000(3) -0.004(3)
C18 0.048(3) 0.032(3) 0.058(3) 0.004(2) 0.007(3) -0.005(2)
C19 0.065(4) 0.040(3) 0.073(4) 0.002(3) 0.014(3) 0.007(3)
C20 0.034(2) 0.031(3) 0.034(2) 0.003(2) 0.014(2) 0.000(2)
C21 0.039(3) 0.038(3) 0.039(3) -0.003(2) 0.015(2) 0.004(2)
C22 0.051(3) 0.038(3) 0.049(3) -0.005(2) 0.015(3) 0.006(2)
C23 0.045(3) 0.032(3) 0.056(3) 0.006(2) 0.020(3) 0.010(2)
C24 0.040(3) 0.049(3) 0.041(3) 0.010(2) 0.012(2) 0.004(2)
C25 0.039(3) 0.034(3) 0.038(3) 0.004(2) 0.011(2) 0.002(2)
C26 0.071(4) 0.065(4) 0.045(3) -0.006(3) 0.020(3) -0.001(3)
C27 0.052(3) 0.038(3) 0.034(3) 0.002(2) 0.001(2) 0.007(2)
C28 0.062(4) 0.059(4) 0.049(3) -0.003(3) 0.016(3) -0.017(3)
C29 0.044(4) 0.236(10) 0.054(4) -0.039(5) 0.009(3) 0.014(5)
C30 0.065(4) 0.046(3) 0.039(3) -0.010(2) 0.006(3) 0.015(3)
C31 0.060(3) 0.061(4) 0.046(3) -0.017(3) 0.016(3) -0.011(3)
C32 0.034(3) 0.048(3) 0.043(3) -0.010(2) 0.017(2) -0.006(2)
C33 0.031(2) 0.042(3) 0.043(3) -0.006(2) 0.014(2) 0.002(2)
C34 0.033(3) 0.042(3) 0.052(3) -0.009(2) 0.020(2) 0.001(2)
C35 0.041(3) 0.065(4) 0.039(3) -0.012(3) 0.020(2) -0.002(3)
C36 0.041(3) 0.057(3) 0.038(3) 0.007(2) 0.019(2) 0.005(2)
C37 0.044(3) 0.040(3) 0.057(3) 0.003(3) 0.022(3) -0.003(2)
Br1 0.0490(3) 0.0682(4) 0.0649(4) -0.0160(3) 0.0090(3) -0.0156(3)
B1 0.031(3) 0.032(3) 0.030(3) -0.002(2) 0.008(2) 0.004(2)
C38 0.032(2) 0.032(3) 0.034(2) -0.002(2) 0.008(2) 0.008(2)
C39 0.036(3) 0.040(3) 0.037(3) -0.005(2) 0.007(2) 0.011(2)
C40 0.043(3) 0.060(3) 0.027(3) -0.006(2) 0.004(2) 0.018(3)
C41 0.048(3) 0.057(3) 0.034(3) 0.010(2) 0.016(2) 0.019(3)
C42 0.040(3) 0.045(3) 0.043(3) 0.007(2) 0.017(2) 0.008(2)
C43 0.035(2) 0.040(3) 0.029(2) 0.002(2) 0.007(2) 0.007(2)
C44 0.032(2) 0.033(3) 0.037(2) -0.006(2) 0.007(2) 0.002(2)
C45 0.033(3) 0.038(3) 0.042(3) -0.007(2) 0.012(2) 0.001(2)
C46 0.043(3) 0.033(3) 0.050(3) -0.003(2) 0.018(2) -0.005(2)
C47 0.031(3) 0.050(3) 0.044(3) -0.016(2) 0.012(2) -0.012(2)
C48 0.029(3) 0.047(3) 0.043(3) -0.015(2) 0.006(2) 0.001(2)
C49 0.036(3) 0.037(3) 0.041(3) -0.010(2) 0.011(2) -0.002(2)
C50 0.030(2) 0.031(3) 0.029(2) -0.0010(19) 0.006(2) 0.0032(19)
C51 0.030(2) 0.036(3) 0.032(2) 0.000(2) 0.010(2) -0.002(2)
C52 0.044(3) 0.029(3) 0.043(3) 0.000(2) 0.022(2) 0.008(2)
C53 0.032(2) 0.040(3) 0.042(3) 0.011(2) 0.012(2) 0.012(2)
C54 0.031(3) 0.041(3) 0.032(2) 0.007(2) 0.004(2) 0.000(2)
C55 0.039(3) 0.027(2) 0.030(2) 0.0008(19) 0.011(2) 0.002(2)
C56 0.023(2) 0.037(3) 0.039(3) -0.005(2) 0.009(2) -0.0008(19)
C57 0.028(2) 0.035(3) 0.040(3) -0.005(2) 0.006(2) 0.001(2)
C58 0.029(2) 0.031(3) 0.059(3) -0.013(2) 0.000(2) 0.006(2)
C59 0.029(2) 0.059(4) 0.047(3) -0.025(3) 0.007(2) 0.002(2)
C60 0.034(3) 0.056(4) 0.042(3) -0.012(2) 0.012(2) -0.010(2)
C61 0.032(2) 0.039(3) 0.042(3) -0.004(2) 0.011(2) 0.001(2)
F1 0.0480(16) 0.0502(18) 0.0414(15) -0.0119(13) 0.0029(13) 0.0008(14)
F2 0.066(2) 0.082(2) 0.0298(15) -0.0086(14) 0.0008(14) 0.0227(17)
F3 0.076(2) 0.092(2) 0.0366(16) 0.0195(16) 0.0267(16) 0.0283(18)
F4 0.0531(18) 0.069(2) 0.0566(18) 0.0187(15) 0.0263(15) 0.0011(16)
F5 0.0420(15) 0.0425(16) 0.0379(14) 0.0003(12) 0.0118(12) -0.0059(12)
F6 0.0374(15) 0.0368(15) 0.0575(17) 0.0095(13) 0.0128(13) 0.0046(12)
F7 0.0523(18) 0.0436(18) 0.074(2) 0.0045(15) 0.0244(16) -0.0077(14)
F8 0.0366(16) 0.069(2) 0.071(2) -0.0118(16) 0.0208(15) -0.0167(14)
F9 0.0292(15) 0.063(2) 0.0619(18) -0.0100(15) 0.0040(13) 0.0025(13)
F10 0.0369(15) 0.0360(16) 0.0515(16) 0.0024(13) 0.0058(13) 0.0076(12)
F11 0.0408(15) 0.0408(16) 0.0437(15) -0.0146(12) 0.0080(13) 0.0002(12)
F12 0.0557(17) 0.0381(16) 0.0560(17) -0.0031(13) 0.0226(15) 0.0143(13)
F13 0.0414(16) 0.0600(19) 0.0617(19) 0.0055(15) 0.0077(14) 0.0208(14)
F14 0.0369(15) 0.0599(19) 0.0509(17) -0.0043(14) -0.0041(13) -0.0002(14)
F15 0.0368(14) 0.0364(15) 0.0380(14) -0.0089(12) 0.0043(12) 0.0011(11)
F16 0.0511(16) 0.0371(16) 0.0476(16) 0.0047(13) 0.0110(14) 0.0090(13)
F17 0.0554(18) 0.0390(18) 0.077(2) -0.0140(15) 0.0039(16) 0.0126(14)
F18 0.0517(18) 0.078(2) 0.0641(19) -0.0410(17) 0.0152(15) 0.0082(16)
F19 0.0586(18) 0.079(2) 0.0418(16) -0.0160(15) 0.0241(15) -0.0137(16)
F20 0.0516(16) 0.0408(17) 0.0381(14) 0.0033(12) 0.0149(13) 0.0006(13)
Br2 0.0525(6) 0.1065(15) 0.0965(11) -0.0507(10) 0.0035(6) 0.0196(7)
Br2A 0.230(13) 0.194(13) 0.081(5) 0.037(6) 0.073(7) 0.135(11)
Br2B 0.079(5) 0.110(7) 0.077(5) -0.035(5) 0.019(4) 0.040(5)
C62 0.049(4) 0.074(5) 0.091(5) -0.022(4) 0.017(4) 0.023(3)
C63 0.052(4) 0.048(4) 0.135(7) -0.007(4) 0.040(4) 0.004(3)
C64 0.092(5) 0.062(5) 0.095(5) 0.023(4) 0.046(5) 0.035(4)
C65 0.040(4) 0.073(5) 0.120(7) -0.026(5) 0.001(4) 0.007(3)
C66 0.050(4) 0.074(5) 0.145(8) 0.011(5) 0.042(5) 0.003(4)
C67 0.073(5) 0.098(6) 0.103(6) 0.008(5) 0.043(5) 0.030(5)

loop_
_atom_type_symbol
_atom_type_description
_atom_type_scat_dispersion_real
_atom_type_scat_dispersion_imag
_atom_type_scat_source
C C 0.0033 0.0016 'International Tables Vol C Tables 4.2.6.8 and 6.1.1.4'
H H 0.0000 0.0000 'International Tables Vol C Tables 4.2.6.8 and 6.1.1.4'
B B 0.0013 0.0007 'International Tables Vol C Tables 4.2.6.8 and 6.1.1.4'
Br Br -0.2901 2.4595 'International Tables Vol C Tables 4.2.6.8 and 6.1.1.4'
F F 0.0171 0.0103 'International Tables Vol C Tables 4.2.6.8 and 6.1.1.4'
N N 0.0061 0.0033 'International Tables Vol C Tables 4.2.6.8 and 6.1.1.4'
Sc Sc 0.2519 0.3716 'International Tables Vol C Tables 4.2.6.8 and 6.1.1.4'

loop_
_geom_angle_atom_site_label_1
_geom_angle_atom_site_label_2
_geom_angle_atom_site_label_3
_geom_angle
N1 Sc1 N2 90.79(14)
N1 Sc1 C1 105.22(16)
N2 Sc1 C1 105.23(16)
N1 Sc1 C35 96.21(15)
N2 Sc1 C35 108.18(15)
C1 Sc1 C35 139.74(17)
N1 Sc1 C34 121.82(14)
N2 Sc1 C34 90.59(14)
C1 Sc1 C34 130.15(16)
C35 Sc1 C34 30.23(15)
N1 Sc1 C36 92.57(14)
N2 Sc1 C36 138.00(15)
C1 Sc1 C36 114.12(17)
C35 Sc1 C36 29.87(15)
C34 Sc1 C36 52.90(15)
N1 Sc1 C33 149.00(14)
N2 Sc1 C33 98.80(14)
C1 Sc1 C33 100.59(16)
C35 Sc1 C33 52.79(15)
C34 Sc1 C33 29.61(13)
C36 Sc1 C33 60.89(14)
N1 Sc1 C37 112.84(14)
N2 Sc1 C37 149.23(14)
C1 Sc1 C37 87.91(17)
C35 Sc1 C37 52.13(16)
C34 Sc1 C37 60.61(15)
C36 Sc1 C37 29.17(15)
C33 Sc1 C37 50.89(14)
N1 Sc1 C32 141.28(14)
N2 Sc1 C32 124.61(14)
C1 Sc1 C32 82.02(16)
C35 Sc1 C32 60.67(14)
C34 Sc1 C32 51.45(14)
C36 Sc1 C32 51.40(14)
C33 Sc1 C32 28.37(13)
C37 Sc1 C32 28.48(14)
C4 N1 C8 119.4(4)
C4 N1 Sc1 117.0(3)
C8 N1 Sc1 122.3(3)
C6 N2 C20 119.0(3)
C6 N2 Sc1 116.5(3)
C20 N2 Sc1 123.6(3)
N1 C4 C5 123.2(4)
N1 C4 C3 120.1(4)
C5 C4 C3 116.7(4)
C6 C5 C4 131.4(4)
N2 C6 C5 123.7(4)
N2 C6 C7 120.0(4)
C5 C6 C7 116.3(4)
C9 C8 C13 122.3(4)
C9 C8 N1 120.5(4)
C13 C8 N1 117.1(4)
C10 C9 C8 117.0(5)
C10 C9 C18 119.2(5)
C8 C9 C18 123.8(4)
C11 C10 C9 122.0(5)
C10 C11 C12 120.0(5)
C11 C12 C13 121.5(5)
C12 C13 C8 117.1(5)
C12 C13 C15 120.2(5)
C8 C13 C15 122.7(4)
C13 C15 C16 111.8(4)
C13 C15 C14 114.1(4)
C16 C15 C14 108.6(4)
C9 C18 C17 112.0(5)
C9 C18 C19 112.6(4)
C17 C18 C19 108.8(4)
C25 C20 C21 121.1(4)
C25 C20 N2 120.7(4)
C21 C20 N2 118.2(4)
C22 C21 C20 118.3(4)
C22 C21 C30 119.9(4)
C20 C21 C30 121.8(4)
C23 C22 C21 121.4(5)
C24 C23 C22 119.5(5)
C23 C24 C25 122.1(5)
C24 C25 C20 117.6(4)
C24 C25 C27 119.3(4)
C20 C25 C27 123.1(4)
C25 C27 C28 111.4(4)
C25 C27 C26 111.3(4)
C28 C27 C26 108.6(4)
C31 C30 C29 108.6(5)
C31 C30 C21 113.9(4)
C29 C30 C21 110.3(5)
C33 C32 C37 119.9(5)
C33 C32 Br1 121.0(4)
C37 C32 Br1 119.1(4)
C33 C32 Sc1 72.8(2)
C37 C32 Sc1 74.2(3)
Br1 C32 Sc1 125.8(2)
C32 C33 C34 120.2(5)
C32 C33 Sc1 78.8(3)
C34 C33 Sc1 71.8(2)
C35 C34 C33 119.7(5)
C35 C34 Sc1 73.2(3)
C33 C34 Sc1 78.6(3)
C36 C35 C34 120.4(5)
C36 C35 Sc1 78.1(3)
C34 C35 Sc1 76.5(3)
C35 C36 C37 119.5(5)
C35 C36 Sc1 72.1(3)
C37 C36 Sc1 78.9(3)
C32 C37 C36 120.4(5)
C32 C37 Sc1 77.4(3)
C36 C37 Sc1 72.0(3)
C44 B1 C56 100.5(3)
C44 B1 C50 115.3(4)
C56 B1 C50 112.9(4)
C44 B1 C38 112.8(4)
C56 B1 C38 114.0(4)
C50 B1 C38 102.0(3)
C39 C38 C43 112.9(4)
C39 C38 B1 127.1(4)
C43 C38 B1 119.6(4)
F1 C39 C40 115.2(4)
F1 C39 C38 121.1(4)
C40 C39 C38 123.7(5)
F2 C40 C41 120.2(5)
F2 C40 C39 120.1(5)
C41 C40 C39 119.8(4)
C40 C41 F3 120.7(5)
C40 C41 C42 120.0(4)
F3 C41 C42 119.3(5)
F4 C42 C41 120.4(4)
F4 C42 C43 121.6(4)
C41 C42 C43 118.0(5)
F5 C43 C42 115.4(4)
F5 C43 C38 119.1(4)
C42 C43 C38 125.5(4)
C45 C44 C49 112.5(4)
C45 C44 B1 127.1(4)
C49 C44 B1 119.3(4)
F6 C45 C46 115.1(4)
F6 C45 C44 121.3(4)
C46 C45 C44 123.6(4)
F7 C46 C47 119.0(4)
F7 C46 C45 120.1(4)
C47 C46 C45 120.9(5)
F8 C47 C46 120.6(5)
F8 C47 C48 121.2(4)
C46 C47 C48 118.2(4)
F9 C48 C49 120.1(5)
F9 C48 C47 120.2(4)
C49 C48 C47 119.6(4)
F10 C49 C48 116.4(4)
F10 C49 C44 118.5(4)
C48 C49 C44 125.1(5)
C55 C50 C51 112.7(4)
C55 C50 B1 126.7(4)
C51 C50 B1 120.3(4)
F11 C51 C52 116.4(4)
F11 C51 C50 119.0(4)
C52 C51 C50 124.6(4)
F12 C52 C53 120.1(4)
F12 C52 C51 120.5(4)
C53 C52 C51 119.4(4)
F13 C53 C54 120.9(4)
F13 C53 C52 120.5(4)
C54 C53 C52 118.6(4)
C53 C54 F14 119.6(4)
C53 C54 C55 120.3(4)
F14 C54 C55 120.1(4)
F15 C55 C54 114.8(4)
F15 C55 C50 120.9(4)
C54 C55 C50 124.3(4)
C57 C56 C61 112.7(4)
C57 C56 B1 129.0(4)
C61 C56 B1 117.8(4)
F16 C57 C56 120.5(4)
F16 C57 C58 115.5(4)
C56 C57 C58 123.9(4)
F17 C58 C59 120.6(4)
F17 C58 C57 119.8(5)
C59 C58 C57 119.6(5)
F18 C59 C60 120.4(5)
F18 C59 C58 120.0(5)
C60 C59 C58 119.6(4)
F19 C60 C59 120.4(4)
F19 C60 C61 119.9(5)
C59 C60 C61 119.7(5)
F20 C61 C60 116.5(4)
F20 C61 C56 119.0(4)
C60 C61 C56 124.5(5)
Br2B Br2 C62 78.1(5)
Br2B Br2 Br2A 20.3(5)
C62 Br2 Br2A 59.2(3)
Br2B Br2A C62 60.6(5)
Br2B Br2A Br2 14.2(4)
C62 Br2A Br2 47.4(3)
Br2 Br2B Br2A 145.6(8)
Br2 Br2B C62 70.0(6)
Br2A Br2B C62 77.5(6)
C63 C62 C67 120.8(7)
C63 C62 Br2 117.3(6)
C67 C62 Br2 121.9(7)
C63 C62 Br2B 147.5(9)
C67 C62 Br2B 90.9(9)
Br2 C62 Br2B 32.0(6)
C63 C62 Br2A 167.4(7)
C67 C62 Br2A 49.1(6)
Br2 C62 Br2A 73.4(5)
Br2B C62 Br2A 41.9(6)
C62 C63 C64 121.0(6)
C65 C64 C63 117.0(7)
C64 C65 C66 122.2(7)
C67 C66 C65 120.6(7)
C62 C67 C66 118.4(7)

loop_
_geom_bond_atom_site_label_1
_geom_bond_atom_site_label_2
_geom_bond_distance
Sc1 N1 2.100(4)
Sc1 N2 2.105(4)
Sc1 C1 2.162(5)
Sc1 C35 2.640(4)
Sc1 C34 2.682(4)
Sc1 C36 2.715(4)
Sc1 C33 2.767(4)
Sc1 C37 2.802(5)
Sc1 C32 2.842(4)
N1 C4 1.339(5)
N1 C8 1.459(5)
N2 C6 1.340(5)
N2 C20 1.447(5)
C3 C4 1.503(6)
C4 C5 1.409(6)
C5 C6 1.397(6)
C6 C7 1.506(6)
C8 C9 1.405(6)
C8 C13 1.417(6)
C9 C10 1.394(7)
C9 C18 1.520(7)
C10 C11 1.369(8)
C11 C12 1.384(8)
C12 C13 1.389(6)
C13 C15 1.513(7)
C14 C15 1.532(6)
C15 C16 1.522(7)
C17 C18 1.533(7)
C18 C19 1.543(7)
C20 C25 1.407(6)
C20 C21 1.413(6)
C21 C22 1.392(7)
C21 C30 1.523(7)
C22 C23 1.386(7)
C23 C24 1.370(7)
C24 C25 1.402(6)
C25 C27 1.519(6)
C26 C27 1.544(7)
C27 C28 1.535(7)
C29 C30 1.525(9)
C30 C31 1.524(7)
C32 C33 1.376(6)
C32 C37 1.389(7)
C32 Br1 1.871(5)
C33 C34 1.395(6)
C34 C35 1.389(7)
C35 C36 1.382(7)
C36 C37 1.392(7)
B1 C44 1.643(7)
B1 C56 1.649(6)
B1 C50 1.654(6)
B1 C38 1.663(6)
C38 C39 1.388(6)
C38 C43 1.389(6)
C39 F1 1.356(5)
C39 C40 1.387(7)
C40 F2 1.348(5)
C40 C41 1.355(7)
C41 F3 1.361(5)
C41 C42 1.377(7)
C42 F4 1.345(6)
C42 C43 1.376(6)
C43 F5 1.361(5)
C44 C45 1.391(6)
C44 C49 1.403(6)
C45 F6 1.353(5)
C45 C46 1.381(6)
C46 F7 1.360(5)
C46 C47 1.366(7)
C47 F8 1.344(5)
C47 C48 1.376(7)
C48 F9 1.352(5)
C48 C49 1.367(6)
C49 F10 1.354(5)
C50 C55 1.385(6)
C50 C51 1.389(6)
C51 F11 1.348(5)
C51 C52 1.376(6)
C52 F12 1.358(5)
C52 C53 1.374(6)
C53 F13 1.354(5)
C53 C54 1.357(6)
C54 F14 1.362(5)
C54 C55 1.376(6)
C55 F15 1.365(5)
C56 C57 1.388(6)
C56 C61 1.411(6)
C57 F16 1.349(5)
C57 C58 1.391(6)
C58 F17 1.343(5)
C58 C59 1.368(7)
C59 F18 1.354(5)
C59 C60 1.360(7)
C60 F19 1.353(5)
C60 C61 1.369(6)
C61 F20 1.344(5)
Br2 Br2B 1.07(2)
Br2 C62 1.903(7)
Br2 Br2A 2.479(15)
Br2A Br2B 1.518(19)
Br2A C62 2.221(12)
Br2B C62 1.982(11)
C62 C63 1.354(9)
C62 C67 1.368(10)
C63 C64 1.468(10)
C64 C65 1.294(10)
C65 C66 1.416(10)
C66 C67 1.381(11)

loop_
_geom_torsion_atom_site_label_1
_geom_torsion_atom_site_label_2
_geom_torsion_atom_site_label_3
_geom_torsion_atom_site_label_4
_geom_torsion
N2 Sc1 N1 C4 -39.4(3)
C1 Sc1 N1 C4 66.6(3)
C35 Sc1 N1 C4 -147.8(3)
C34 Sc1 N1 C4 -130.6(3)
C36 Sc1 N1 C4 -177.6(3)
C33 Sc1 N1 C4 -148.1(3)
C37 Sc1 N1 C4 160.8(3)
C32 Sc1 N1 C4 162.9(3)
N2 Sc1 N1 C8 153.4(3)
C1 Sc1 N1 C8 -100.6(3)
C35 Sc1 N1 C8 45.0(3)
C34 Sc1 N1 C8 62.2(4)
C36 Sc1 N1 C8 15.2(3)
C33 Sc1 N1 C8 44.7(5)
C37 Sc1 N1 C8 -6.4(4)
C32 Sc1 N1 C8 -4.3(4)
N1 Sc1 N2 C6 39.8(3)
C1 Sc1 N2 C6 -66.2(3)
C35 Sc1 N2 C6 136.6(3)
C34 Sc1 N2 C6 161.6(3)
C36 Sc1 N2 C6 134.5(3)
C33 Sc1 N2 C6 -169.8(3)
C37 Sc1 N2 C6 -178.8(3)
C32 Sc1 N2 C6 -157.0(3)
N1 Sc1 N2 C20 -151.7(3)
C1 Sc1 N2 C20 102.3(3)
C35 Sc1 N2 C20 -54.9(3)
C34 Sc1 N2 C20 -29.9(3)
C36 Sc1 N2 C20 -57.0(4)
C33 Sc1 N2 C20 -1.3(3)
C37 Sc1 N2 C20 -10.3(5)
C32 Sc1 N2 C20 11.5(4)
C8 N1 C4 C5 -169.6(4)
Sc1 N1 C4 C5 22.8(5)
C8 N1 C4 C3 10.2(6)
Sc1 N1 C4 C3 -157.4(3)
N1 C4 C5 C6 9.3(8)
C3 C4 C5 C6 -170.6(4)
C20 N2 C6 C5 167.2(4)
Sc1 N2 C6 C5 -23.7(5)
C20 N2 C6 C7 -11.4(6)
Sc1 N2 C6 C7 157.7(3)
C4 C5 C6 N2 -8.6(7)
C4 C5 C6 C7 170.0(5)
C4 N1 C8 C9 -87.9(5)
Sc1 N1 C8 C9 79.0(5)
C4 N1 C8 C13 93.9(5)
Sc1 N1 C8 C13 -99.2(4)
C13 C8 C9 C10 0.6(6)
N1 C8 C9 C10 -177.5(4)
C13 C8 C9 C18 -179.1(4)
N1 C8 C9 C18 2.9(6)
C8 C9 C10 C11 -0.3(7)
C18 C9 C10 C11 179.4(5)
C9 C10 C11 C12 0.2(8)
C10 C11 C12 C13 -0.4(8)
C11 C12 C13 C8 0.6(7)
C11 C12 C13 C15 -179.0(5)
C9 C8 C13 C12 -0.8(6)
N1 C8 C13 C12 177.4(4)
C9 C8 C13 C15 178.8(4)
N1 C8 C13 C15 -3.0(6)
C12 C13 C15 C16 92.5(5)
C8 C13 C15 C16 -87.1(6)
C12 C13 C15 C14 -31.2(6)
C8 C13 C15 C14 149.2(5)
C10 C9 C18 C17 62.7(6)
C8 C9 C18 C17 -117.6(5)
C10 C9 C18 C19 -60.2(6)
C8 C9 C18 C19 119.5(5)
C6 N2 C20 C25 90.2(5)
Sc1 N2 C20 C25 -78.0(4)
C6 N2 C20 C21 -91.2(5)
Sc1 N2 C20 C21 100.5(4)
C25 C20 C21 C22 1.2(6)
N2 C20 C21 C22 -177.4(4)
C25 C20 C21 C30 -176.7(4)
N2 C20 C21 C30 4.8(6)
C20 C21 C22 C23 -0.3(7)
C30 C21 C22 C23 177.6(5)
C21 C22 C23 C24 0.1(7)
C22 C23 C24 C25 -0.8(7)
C23 C24 C25 C20 1.6(7)
C23 C24 C25 C27 -176.8(4)
C21 C20 C25 C24 -1.8(6)
N2 C20 C25 C24 176.7(4)
C21 C20 C25 C27 176.5(4)
N2 C20 C25 C27 -5.0(6)
C24 C25 C27 C28 -61.7(6)
C20 C25 C27 C28 120.1(5)
C24 C25 C27 C26 59.6(6)
C20 C25 C27 C26 -118.7(5)
C22 C21 C30 C31 46.0(7)
C20 C21 C30 C31 -136.2(5)
C22 C21 C30 C29 -76.3(6)
C20 C21 C30 C29 101.5(6)
N1 Sc1 C32 C33 125.0(3)
N2 Sc1 C32 C33 -27.5(3)
C1 Sc1 C32 C33 -130.5(3)
C35 Sc1 C32 C33 65.2(3)
C34 Sc1 C32 C33 30.2(3)
C36 Sc1 C32 C33 99.7(3)
C37 Sc1 C32 C33 129.0(4)
N1 Sc1 C32 C37 -4.0(4)
N2 Sc1 C32 C37 -156.5(3)
C1 Sc1 C32 C37 100.4(3)
C35 Sc1 C32 C37 -63.8(3)
C34 Sc1 C32 C37 -98.8(3)
C36 Sc1 C32 C37 -29.3(3)
C33 Sc1 C32 C37 -129.0(4)
N1 Sc1 C32 Br1 -118.8(3)
N2 Sc1 C32 Br1 88.7(3)
C1 Sc1 C32 Br1 -14.3(3)
C35 Sc1 C32 Br1 -178.6(4)
C34 Sc1 C32 Br1 146.4(4)
C36 Sc1 C32 Br1 -144.1(4)
C33 Sc1 C32 Br1 116.2(4)
C37 Sc1 C32 Br1 -114.8(4)
C37 C32 C33 C34 -1.6(6)
Br1 C32 C33 C34 177.0(3)
Sc1 C32 C33 C34 -61.1(4)
C37 C32 C33 Sc1 59.5(4)
Br1 C32 C33 Sc1 -121.9(3)
N1 Sc1 C33 C32 -96.1(4)
N2 Sc1 C33 C32 157.4(3)
C1 Sc1 C33 C32 50.0(3)
C35 Sc1 C33 C32 -96.4(3)
C34 Sc1 C33 C32 -127.2(4)
C36 Sc1 C33 C32 -61.9(3)
C37 Sc1 C33 C32 -28.5(3)
N1 Sc1 C33 C34 31.1(4)
N2 Sc1 C33 C34 -75.4(3)
C1 Sc1 C33 C34 177.1(3)
C35 Sc1 C33 C34 30.7(3)
C36 Sc1 C33 C34 65.3(3)
C37 Sc1 C33 C34 98.7(3)
C32 Sc1 C33 C34 127.2(4)
C32 C33 C34 C35 1.7(6)
Sc1 C33 C34 C35 -63.0(4)
C32 C33 C34 Sc1 64.7(4)
N1 Sc1 C34 C35 -35.7(3)
N2 Sc1 C34 C35 -127.0(3)
C1 Sc1 C34 C35 122.4(3)
C36 Sc1 C34 C35 30.5(3)
C33 Sc1 C34 C35 126.0(4)
C37 Sc1 C34 C35 64.3(3)
C32 Sc1 C34 C35 97.1(3)
N1 Sc1 C34 C33 -161.8(3)
N2 Sc1 C34 C33 106.9(3)
C1 Sc1 C34 C33 -3.7(4)
C35 Sc1 C34 C33 -126.0(4)
C36 Sc1 C34 C33 -95.5(3)
C37 Sc1 C34 C33 -61.7(3)
C32 Sc1 C34 C33 -29.0(3)
C33 C34 C35 C36 -1.4(6)
Sc1 C34 C35 C36 -67.2(4)
C33 C34 C35 Sc1 65.8(4)
N1 Sc1 C35 C36 -84.3(3)
N2 Sc1 C35 C36 -177.2(3)
C1 Sc1 C35 C36 38.2(4)
C34 Sc1 C35 C36 125.6(5)
C33 Sc1 C35 C36 95.5(3)
C37 Sc1 C35 C36 29.9(3)
C32 Sc1 C35 C36 62.7(3)
N1 Sc1 C35 C34 150.1(3)
N2 Sc1 C35 C34 57.2(3)
C1 Sc1 C35 C34 -87.4(4)
C36 Sc1 C35 C34 -125.6(5)
C33 Sc1 C35 C34 -30.1(3)
C37 Sc1 C35 C34 -95.7(3)
C32 Sc1 C35 C34 -62.9(3)
C34 C35 C36 C37 1.0(7)
Sc1 C35 C36 C37 -65.4(4)
C34 C35 C36 Sc1 66.4(4)
N1 Sc1 C36 C35 98.0(3)
N2 Sc1 C36 C35 4.0(4)
C1 Sc1 C36 C35 -154.1(3)
C34 Sc1 C36 C35 -30.9(3)
C33 Sc1 C36 C35 -65.1(3)
C37 Sc1 C36 C35 -126.2(5)
C32 Sc1 C36 C35 -97.6(3)
N1 Sc1 C36 C37 -135.8(3)
N2 Sc1 C36 C37 130.2(3)
C1 Sc1 C36 C37 -27.9(4)
C35 Sc1 C36 C37 126.2(5)
C34 Sc1 C36 C37 95.3(3)
C33 Sc1 C36 C37 61.1(3)
C32 Sc1 C36 C37 28.6(3)
C33 C32 C37 C36 1.2(7)
Br1 C32 C37 C36 -177.4(3)
Sc1 C32 C37 C36 60.0(4)
C33 C32 C37 Sc1 -58.8(4)
Br1 C32 C37 Sc1 122.6(3)
C35 C36 C37 C32 -0.9(7)
Sc1 C36 C37 C32 -62.7(4)
C35 C36 C37 Sc1 61.9(4)
N1 Sc1 C37 C32 177.3(3)
N2 Sc1 C37 C32 39.9(4)
C1 Sc1 C37 C32 -77.1(3)
C35 Sc1 C37 C32 97.6(3)
C34 Sc1 C37 C32 62.5(3)
C36 Sc1 C37 C32 128.2(5)
C33 Sc1 C37 C32 28.4(3)
N1 Sc1 C37 C36 49.1(3)
N2 Sc1 C37 C36 -88.4(4)
C1 Sc1 C37 C36 154.7(3)
C35 Sc1 C37 C36 -30.6(3)
C34 Sc1 C37 C36 -65.7(3)
C33 Sc1 C37 C36 -99.8(3)
C32 Sc1 C37 C36 -128.2(5)
C44 B1 C38 C39 15.5(6)
C56 B1 C38 C39 129.3(4)
C50 B1 C38 C39 -108.7(5)
C44 B1 C38 C43 -171.4(4)
C56 B1 C38 C43 -57.6(5)
C50 B1 C38 C43 64.3(5)
C43 C38 C39 F1 -176.1(4)
B1 C38 C39 F1 -2.6(7)
C43 C38 C39 C40 3.2(6)
B1 C38 C39 C40 176.6(4)
F1 C39 C40 F2 -2.1(6)
C38 C39 C40 F2 178.6(4)
F1 C39 C40 C41 176.2(4)
C38 C39 C40 C41 -3.1(7)
F2 C40 C41 F3 -1.0(7)
C39 C40 C41 F3 -179.3(4)
F2 C40 C41 C42 179.7(4)
C39 C40 C41 C42 1.4(7)
C40 C41 C42 F4 -179.3(4)
F3 C41 C42 F4 1.4(7)
C40 C41 C42 C43 -0.2(7)
F3 C41 C42 C43 -179.5(4)
F4 C42 C43 F5 -0.9(6)
C41 C42 C43 F5 -180.0(4)
F4 C42 C43 C38 179.5(4)
C41 C42 C43 C38 0.4(7)
C39 C38 C43 F5 178.6(4)
B1 C38 C43 F5 4.6(6)
C39 C38 C43 C42 -1.8(6)
B1 C38 C43 C42 -175.8(4)
C56 B1 C44 C45 102.0(5)
C50 B1 C44 C45 -19.6(6)
C38 B1 C44 C45 -136.2(4)
C56 B1 C44 C49 -65.2(5)
C50 B1 C44 C49 173.1(4)
C38 B1 C44 C49 56.5(5)
C49 C44 C45 F6 178.4(4)
B1 C44 C45 F6 10.5(7)
C49 C44 C45 C46 0.3(6)
B1 C44 C45 C46 -167.6(4)
F6 C45 C46 F7 0.2(6)
C44 C45 C46 F7 178.4(4)
F6 C45 C46 C47 -178.5(4)
C44 C45 C46 C47 -0.3(7)
F7 C46 C47 F8 -0.5(7)
C45 C46 C47 F8 178.2(4)
F7 C46 C47 C48 -179.4(4)
C45 C46 C47 C48 -0.7(7)
F8 C47 C48 F9 1.2(7)
C46 C47 C48 F9 -179.9(4)
F8 C47 C48 C49 -177.3(4)
C46 C47 C48 C49 1.7(7)
F9 C48 C49 F10 -1.9(6)
C47 C48 C49 F10 176.5(4)
F9 C48 C49 C44 179.8(4)
C47 C48 C49 C44 -1.8(7)
C45 C44 C49 F10 -177.5(4)
B1 C44 C49 F10 -8.5(6)
C45 C44 C49 C48 0.7(7)
B1 C44 C49 C48 169.7(4)
C44 B1 C50 C55 133.2(4)
C56 B1 C50 C55 18.4(6)
C38 B1 C50 C55 -104.2(5)
C44 B1 C50 C51 -52.9(5)
C56 B1 C50 C51 -167.6(4)
C38 B1 C50 C51 69.7(5)
C55 C50 C51 F11 177.5(4)
B1 C50 C51 F11 2.7(6)
C55 C50 C51 C52 -1.7(6)
B1 C50 C51 C52 -176.4(4)
F11 C51 C52 F12 2.6(6)
C50 C51 C52 F12 -178.3(4)
F11 C51 C52 C53 -177.5(4)
C50 C51 C52 C53 1.7(7)
F12 C52 C53 F13 0.2(6)
C51 C52 C53 F13 -179.7(4)
F12 C52 C53 C54 -179.8(4)
C51 C52 C53 C54 0.3(7)
F13 C53 C54 F14 -1.2(6)
C52 C53 C54 F14 178.8(4)
F13 C53 C54 C55 178.0(4)
C52 C53 C54 C55 -2.0(7)
C53 C54 C55 F15 -179.1(4)
F14 C54 C55 F15 0.2(6)
C53 C54 C55 C50 2.0(7)
F14 C54 C55 C50 -178.8(4)
C51 C50 C55 F15 -179.0(4)
B1 C50 C55 F15 -4.7(6)
C51 C50 C55 C54 -0.2(6)
B1 C50 C55 C54 174.2(4)
C44 B1 C56 C57 106.5(5)
C50 B1 C56 C57 -130.1(5)
C38 B1 C56 C57 -14.4(6)
C44 B1 C56 C61 -64.6(5)
C50 B1 C56 C61 58.8(5)
C38 B1 C56 C61 174.4(4)
C61 C56 C57 F16 178.1(4)
B1 C56 C57 F16 6.6(7)
C61 C56 C57 C58 -0.8(6)
B1 C56 C57 C58 -172.3(4)
F16 C57 C58 F17 0.7(6)
C56 C57 C58 F17 179.6(4)
F16 C57 C58 C59 -176.7(4)
C56 C57 C58 C59 2.3(7)
F17 C58 C59 F18 1.8(7)
C57 C58 C59 F18 179.2(4)
F17 C58 C59 C60 -179.7(4)
C57 C58 C59 C60 -2.4(7)
F18 C59 C60 F19 -2.1(7)
C58 C59 C60 F19 179.4(4)
F18 C59 C60 C61 179.6(4)
C58 C59 C60 C61 1.1(7)
F19 C60 C61 F20 1.2(6)
C59 C60 C61 F20 179.5(4)
F19 C60 C61 C56 -177.9(4)
C59 C60 C61 C56 0.4(7)
C57 C56 C61 F20 -179.6(4)
B1 C56 C61 F20 -7.1(6)
C57 C56 C61 C60 -0.6(6)
B1 C56 C61 C60 172.0(4)
C62 Br2 Br2A Br2B 157.0(12)
Br2B Br2 Br2A C62 -157.0(12)
C62 Br2 Br2B Br2A -20.1(10)
Br2A Br2 Br2B C62 20.1(10)
C62 Br2A Br2B Br2 19.3(10)
Br2 Br2A Br2B C62 -19.3(10)
Br2B Br2 C62 C63 -164.9(6)
Br2A Br2 C62 C63 -172.9(6)
Br2B Br2 C62 C67 15.5(6)
Br2A Br2 C62 C67 7.6(5)
Br2A Br2 C62 Br2B -8.0(4)
Br2B Br2 C62 Br2A 8.0(4)
Br2 Br2B C62 C63 25.5(11)
Br2A Br2B C62 C63 -166.0(10)
Br2 Br2B C62 C67 -166.9(5)
Br2A Br2B C62 C67 1.7(5)
Br2A Br2B C62 Br2 168.5(6)
Br2 Br2B C62 Br2A -168.5(6)
Br2B Br2A C62 C63 143(3)
Br2 Br2A C62 C63 150(3)
Br2B Br2A C62 C67 -177.8(7)
Br2 Br2A C62 C67 -171.5(5)
Br2B Br2A C62 Br2 -6.3(4)
Br2 Br2A C62 Br2B 6.3(4)
C67 C62 C63 C64 0.3(9)
Br2 C62 C63 C64 -179.3(4)
Br2B C62 C63 C64 165.8(8)
Br2A C62 C63 C64 34(3)
C62 C63 C64 C65 0.2(9)
C63 C64 C65 C66 -0.9(9)
C64 C65 C66 C67 1.3(10)
C63 C62 C67 C66 0.1(9)
Br2 C62 C67 C66 179.6(5)
Br2B C62 C67 C66 -172.2(6)
Br2A C62 C67 C66 -170.7(8)
C65 C66 C67 C62 -0.8(10)
